data_4517736
loop_
_publ_author_name
'Basavalingappa, Vasantha'
'Bera, Santu'
'Xue, Bin'
'O'Donnell, Joseph'
'Guerin, Sarah'
'Cazade, Pierre-Andre'
'Yuan, Hui'
'Haq, Ehtsham Ul'
'Silien, Christophe'
'Tao, Kai'
'Shimon, Linda J. W.'
'Tofail, Syed A. M.'
'Thompson, Damien'
'Kolusheva, Sofiya'
'Yang, Rusen'
'Cao, Yi'
'Gazit, Ehud'

_publ_section_title
;
 Diphenylalanine-Derivative Peptide Assemblies with Increased Aromaticity
 Exhibit Metal-like Rigidity and High Piezoelectricity.
;
_journal_name_full 'ACS nano'
_journal_paper_doi 10.1021/acsnano.0c01654
_journal_year 2020
_chemical_absolute_configuration rm
_chemical_formula_sum 'C35 H36 N2 O5'
_chemical_formula_weight 564.66
_space_group_crystal_system monoclinic
_space_group_IT_number 5
_space_group_name_Hall 'C 2y'
_space_group_name_H-M_alt 'C 1 2 1'
_atom_sites_solution_hydrogens mixed
_audit_creation_method SHELXL-2016/4
_cell_angle_alpha 90
_cell_angle_beta 113.841(2)
_cell_angle_gamma 90
_cell_formula_units_Z 4
_cell_length_a 26.3544(16)
_cell_length_b 5.2948(3)
_cell_length_c 23.2800(15)
_cell_measurement_reflns_used 3814
_cell_measurement_temperature 100(2)
_cell_measurement_theta_max 26.04
_cell_measurement_theta_min 2.26
_cell_volume 2971.3(3)
_computing_cell_refinement 'Bruker Apex3'
_computing_data_collection 'Bruker Apex3'
_computing_data_reduction 'Bruker Apex3'
_computing_structure_refinement 'SHELXL-2016/4 (Sheldrick, 2016)'
_computing_structure_solution 'SHELXT 2014/5 (Sheldrick, 2014)'
_diffrn_ambient_temperature 100(2)
_diffrn_measured_fraction_theta_full 0.997
_diffrn_measured_fraction_theta_max 0.998
_diffrn_measurement_device_type 'Bruker KappaApexII CCD'
_diffrn_measurement_method 'phi and omega scans'
_diffrn_radiation_type MoK\a
_diffrn_radiation_wavelength 0.71073
_diffrn_reflns_av_R_equivalents 0.0488
_diffrn_reflns_av_unetI/netI 0.0547
_diffrn_reflns_Laue_measured_fraction_full 0.997
_diffrn_reflns_Laue_measured_fraction_max 0.998
_diffrn_reflns_limit_h_max 33
_diffrn_reflns_limit_h_min -33
_diffrn_reflns_limit_k_max 6
_diffrn_reflns_limit_k_min -6
_diffrn_reflns_limit_l_max 29
_diffrn_reflns_limit_l_min -29
_diffrn_reflns_number 21667
_diffrn_reflns_point_group_measured_fraction_full 0.998
_diffrn_reflns_point_group_measured_fraction_max 0.999
_diffrn_reflns_theta_full 25.242
_diffrn_reflns_theta_max 27.102
_diffrn_reflns_theta_min 3.022
_diffrn_source 'sealed tube'
_exptl_absorpt_coefficient_mu 0.084
_exptl_absorpt_correction_T_max 0.7461
_exptl_absorpt_correction_T_min 0.6785
_exptl_absorpt_correction_type multi-scan
_exptl_absorpt_process_details
;
 SADABS 2016/2: Krause, L., Herbst-Irmer, R., Sheldrick G.M. & Stalke D.,
 J. Appl. Cryst. 48 (2015) 3-10
;
_exptl_crystal_colour colourless
_exptl_crystal_density_diffrn 1.262
_exptl_crystal_description plate
_exptl_crystal_F_000 1200
_exptl_crystal_size_max 0.123
_exptl_crystal_size_mid 0.050
_exptl_crystal_size_min 0.005
_refine_diff_density_max 0.220
_refine_diff_density_min -0.200
_refine_diff_density_rms 0.040
_refine_ls_abs_structure_details
;
 Flack x determined using 1950 quotients [(I+)-(I-)]/[(I+)+(I-)]
 (Parsons, Flack and Wagner, Acta Cryst. B69 (2013) 249-259).
;
_refine_ls_extinction_method none
_refine_ls_goodness_of_fit_ref 1.025
_refine_ls_hydrogen_treatment mixed
_refine_ls_matrix_type full
_refine_ls_number_parameters 394
_refine_ls_number_reflns 6541
_refine_ls_number_restraints 1
_refine_ls_restrained_S_all 1.025
_refine_ls_R_factor_all 0.0603
_refine_ls_R_factor_gt 0.0411
_refine_ls_shift/su_max 0.001
_refine_ls_shift/su_mean 0.000
_refine_ls_structure_factor_coef Fsqd
_refine_ls_weighting_details 'w=1/[\s^2^(Fo^2^)+(0.0433P)^2^] where P=(Fo^2^+2Fc^2^)/3'
_refine_ls_weighting_scheme calc
_refine_ls_wR_factor_gt 0.0844
_refine_ls_wR_factor_ref 0.0909
_reflns_Friedel_coverage 0.804
_reflns_Friedel_fraction_full 1.000
_reflns_Friedel_fraction_max 1.000
_reflns_number_gt 5234
_reflns_number_total 6541
_reflns_threshold_expression 'I > 2\s(I)'
_cod_data_source_file nn0c01654_si_004.cif
_cod_data_source_block eh107bocdipdip
_cod_original_sg_symbol_H-M 'C 2'
_cod_database_code 4517736
_shelx_shelxl_version_number 2016/4
_shelx_space_group_comment
;
The symmetry employed for this shelxl refinement is uniquely defined
by the following loop, which should always be used as a source of
symmetry information in preference to the above space-group names.
They are only intended as comments.
;
_shelx_estimated_absorpt_t_min 0.990
_shelx_estimated_absorpt_t_max 1.000

loop_
_space_group_symop_operation_xyz
'x, y, z'
'-x, y, -z'
'x+1/2, y+1/2, z'
'-x+1/2, y+1/2, -z'

loop_
_atom_site_label
_atom_site_type_symbol
_atom_site_fract_x
_atom_site_fract_y
_atom_site_fract_z
_atom_site_U_iso_or_equiv
_atom_site_adp_type
_atom_site_occupancy
_atom_site_site_symmetry_order
_atom_site_calc_flag
_atom_site_refinement_flags_posn
_atom_site_refinement_flags_adp
_atom_site_refinement_flags_occupancy
_atom_site_disorder_assembly
_atom_site_disorder_group
O1 O 0.33306(7) 0.5160(3) 0.42289(8) 0.0223(4) Uani 1 1 d . . . . .
O2 O 0.30225(7) 0.1950(3) 0.35177(8) 0.0226(4) Uani 1 1 d . . . . .
O3 O 0.30906(7) 0.8401(3) 0.21446(8) 0.0182(4) Uani 1 1 d . . . . .
O4 O 0.29260(8) 0.1453(4) 0.07528(9) 0.0259(5) Uani 1 1 d . . . . .
H4 H 0.2703(14) 0.113(8) 0.0376(16) 0.060(11) Uiso 1 1 d . . . . .
O5 O 0.28292(7) 0.5478(4) 0.04271(8) 0.0226(4) Uani 1 1 d . . . . .
N2 N 0.30596(8) 0.4254(4) 0.18807(10) 0.0144(5) Uani 1 1 d . . . . .
H2N H 0.2955(11) 0.752(6) 0.3340(13) 0.020(8) Uiso 1 1 d . . . . .
N1 N 0.29386(9) 0.6080(4) 0.32205(10) 0.0165(5) Uani 1 1 d . . . . .
H1N H 0.3003(10) 0.279(5) 0.1969(12) 0.013(7) Uiso 1 1 d . . . . .
C1 C 0.26090(9) 0.5581(5) 0.25599(10) 0.0143(5) Uani 1 1 d . . . . .
H1 H 0.250950 0.374825 0.250581 0.017 Uiso 1 1 calc R U . . .
C2 C 0.29448(9) 0.6213(5) 0.21766(11) 0.0145(5) Uani 1 1 d . . . . .
C3 C 0.20712(9) 0.7160(5) 0.23016(11) 0.0157(5) Uani 1 1 d . . . . .
H3 H 0.218607 0.897470 0.235430 0.019 Uiso 1 1 calc R U . . .
C4 C 0.16931(10) 0.6795(5) 0.26447(11) 0.0181(6) Uani 1 1 d . . . . .
C5 C 0.17168(11) 0.4751(6) 0.30249(12) 0.0255(6) Uani 1 1 d . . . . .
H5 H 0.199194 0.348831 0.309713 0.031 Uiso 1 1 calc R U . . .
C6 C 0.13390(12) 0.4535(6) 0.33026(13) 0.0317(7) Uani 1 1 d . . . . .
H6 H 0.136017 0.312920 0.356508 0.038 Uiso 1 1 calc R U . . .
C7 C 0.09342(12) 0.6345(6) 0.31998(14) 0.0332(8) Uani 1 1 d . . . . .
H7 H 0.067712 0.618850 0.338944 0.040 Uiso 1 1 calc R U . . .
C8 C 0.09068(12) 0.8376(6) 0.28201(15) 0.0350(8) Uani 1 1 d . . . . .
H8 H 0.062907 0.962825 0.274463 0.042 Uiso 1 1 calc R U . . .
C9 C 0.12825(11) 0.8589(6) 0.25499(14) 0.0290(7) Uani 1 1 d . . . . .
H9 H 0.126048 1.000646 0.229064 0.035 Uiso 1 1 calc R U . . .
C10 C 0.17685(9) 0.6698(5) 0.16007(11) 0.0153(5) Uani 1 1 d . . . . .
C11 C 0.18288(10) 0.8336(5) 0.11652(12) 0.0202(6) Uani 1 1 d . . . . .
H11 H 0.205312 0.980079 0.130764 0.024 Uiso 1 1 calc R U . . .
C12 C 0.15660(10) 0.7860(6) 0.05257(12) 0.0253(7) Uani 1 1 d . . . . .
H12 H 0.161123 0.899820 0.023441 0.030 Uiso 1 1 calc R U . . .
C13 C 0.12396(10) 0.5743(6) 0.03117(12) 0.0242(6) Uani 1 1 d . . . . .
H13 H 0.105995 0.541895 -0.012612 0.029 Uiso 1 1 calc R U . . .
C14 C 0.11750(11) 0.4095(5) 0.07367(12) 0.0240(6) Uani 1 1 d . . . . .
H14 H 0.094974 0.263460 0.059086 0.029 Uiso 1 1 calc R U . . .
C15 C 0.14390(10) 0.4565(5) 0.13780(12) 0.0205(6) Uani 1 1 d . . . . .
H15 H 0.139354 0.341688 0.166719 0.025 Uiso 1 1 calc R U . . .
C16 C 0.33913(9) 0.4563(5) 0.15128(11) 0.0134(5) Uani 1 1 d . . . . .
H16 H 0.349990 0.637942 0.152916 0.016 Uiso 1 1 calc R U . . .
C17 C 0.30213(10) 0.3896(5) 0.08341(11) 0.0159(6) Uani 1 1 d . . . . .
C18 C 0.39245(9) 0.2959(5) 0.17931(11) 0.0141(5) Uani 1 1 d . . . . .
H18 H 0.380731 0.114909 0.175797 0.017 Uiso 1 1 calc R U . . .
C19 C 0.42301(9) 0.3542(5) 0.24899(11) 0.0148(5) Uani 1 1 d . . . . .
C20 C 0.45613(10) 0.5661(5) 0.26994(12) 0.0224(6) Uani 1 1 d . . . . .
H20 H 0.460946 0.676065 0.240294 0.027 Uiso 1 1 calc R U . . .
C21 C 0.48240(11) 0.6207(6) 0.33348(12) 0.0278(7) Uani 1 1 d . . . . .
H21 H 0.504817 0.767586 0.346990 0.033 Uiso 1 1 calc R U . . .
C22 C 0.47602(11) 0.4617(6) 0.37716(12) 0.0272(7) Uani 1 1 d . . . . .
H22 H 0.493974 0.498497 0.420724 0.033 Uiso 1 1 calc R U . . .
C23 C 0.44348(11) 0.2501(6) 0.35700(12) 0.0305(7) Uani 1 1 d . . . . .
H23 H 0.439048 0.139894 0.386848 0.037 Uiso 1 1 calc R U . . .
C24 C 0.41689(11) 0.1956(6) 0.29309(12) 0.0240(6) Uani 1 1 d . . . . .
H24 H 0.394446 0.048749 0.279716 0.029 Uiso 1 1 calc R U . . .
C25 C 0.43036(9) 0.3232(5) 0.14458(11) 0.0151(5) Uani 1 1 d . . . . .
C26 C 0.42819(10) 0.5234(5) 0.10527(11) 0.0195(6) Uani 1 1 d . . . . .
H26 H 0.400512 0.649766 0.096805 0.023 Uiso 1 1 calc R U . . .
C27 C 0.46673(10) 0.5399(6) 0.07798(12) 0.0241(6) Uani 1 1 d . . . . .
H27 H 0.465144 0.678881 0.051507 0.029 Uiso 1 1 calc R U . . .
C28 C 0.50675(10) 0.3581(6) 0.08892(12) 0.0236(6) Uani 1 1 d . . . . .
H28 H 0.532608 0.370423 0.070092 0.028 Uiso 1 1 calc R U . . .
C29 C 0.50887(11) 0.1576(6) 0.12762(13) 0.0278(7) Uani 1 1 d . . . . .
H29 H 0.536398 0.030766 0.135603 0.033 Uiso 1 1 calc R U . . .
C30 C 0.47098(10) 0.1403(5) 0.15493(12) 0.0236(6) Uani 1 1 d . . . . .
H30 H 0.472813 0.000445 0.181266 0.028 Uiso 1 1 calc R U . . .
C31 C 0.30922(10) 0.4172(5) 0.36456(11) 0.0179(6) Uani 1 1 d . . . . .
C32 C 0.34622(11) 0.3517(5) 0.47828(11) 0.0226(6) Uani 1 1 d . . . . .
C33 C 0.29464(11) 0.2123(6) 0.47485(14) 0.0316(7) Uani 1 1 d . . . . .
H33A H 0.263763 0.331734 0.464184 0.047 Uiso 1 1 calc R U . . .
H33B H 0.301880 0.134516 0.515623 0.047 Uiso 1 1 calc R U . . .
H33C H 0.285031 0.080814 0.442552 0.047 Uiso 1 1 calc R U . . .
C34 C 0.36407(13) 0.5420(6) 0.53155(12) 0.0340(7) Uani 1 1 d . . . . .
H34A H 0.396452 0.635698 0.532465 0.051 Uiso 1 1 calc R U . . .
H34B H 0.373692 0.453230 0.571526 0.051 Uiso 1 1 calc R U . . .
H34C H 0.333580 0.659959 0.525070 0.051 Uiso 1 1 calc R U . . .
C35 C 0.39373(11) 0.1775(6) 0.48488(13) 0.0267(7) Uani 1 1 d . . . . .
H35A H 0.380880 0.049700 0.451610 0.040 Uiso 1 1 calc R U . . .
H35B H 0.407249 0.094165 0.525948 0.040 Uiso 1 1 calc R U . . .
H35C H 0.423859 0.275758 0.481357 0.040 Uiso 1 1 calc R U . . .

loop_
_atom_site_aniso_label
_atom_site_aniso_U_11
_atom_site_aniso_U_22
_atom_site_aniso_U_33
_atom_site_aniso_U_23
_atom_site_aniso_U_13
_atom_site_aniso_U_12
O1 0.0343(10) 0.0173(10) 0.0108(9) 0.0017(8) 0.0043(7) -0.0006(9)
O2 0.0301(10) 0.0173(10) 0.0182(10) 0.0011(8) 0.0076(8) 0.0016(8)
O3 0.0202(8) 0.0157(9) 0.0195(10) -0.0006(8) 0.0089(7) -0.0026(8)
O4 0.0316(10) 0.0221(11) 0.0143(10) -0.0024(8) -0.0006(8) -0.0069(9)
O5 0.0247(10) 0.0242(10) 0.0140(9) 0.0027(8) 0.0027(7) 0.0036(9)
N2 0.0161(10) 0.0137(12) 0.0136(11) 0.0017(9) 0.0061(8) -0.0004(9)
N1 0.0211(11) 0.0136(12) 0.0133(11) -0.0026(9) 0.0053(9) -0.0010(10)
C1 0.0162(11) 0.0145(13) 0.0111(12) -0.0012(11) 0.0045(10) -0.0001(11)
C2 0.0120(11) 0.0171(13) 0.0097(12) 0.0000(10) -0.0004(9) 0.0003(11)
C3 0.0186(12) 0.0165(13) 0.0130(12) 0.0005(11) 0.0074(10) 0.0006(11)
C4 0.0187(12) 0.0211(14) 0.0148(13) -0.0061(11) 0.0070(10) -0.0032(11)
C5 0.0272(14) 0.0295(16) 0.0212(14) 0.0029(12) 0.0112(12) -0.0035(13)
C6 0.0386(17) 0.0374(18) 0.0237(16) -0.0006(14) 0.0174(13) -0.0145(16)
C7 0.0330(15) 0.0435(19) 0.0327(17) -0.0195(15) 0.0231(14) -0.0182(16)
C8 0.0344(16) 0.0336(18) 0.048(2) -0.0125(16) 0.0274(15) -0.0018(16)
C9 0.0301(14) 0.0270(16) 0.0363(17) -0.0014(14) 0.0200(13) -0.0007(14)
C10 0.0132(11) 0.0182(13) 0.0154(12) 0.0010(11) 0.0066(10) 0.0049(11)
C11 0.0191(12) 0.0217(14) 0.0203(14) 0.0038(12) 0.0084(10) 0.0004(12)
C12 0.0229(13) 0.0351(17) 0.0191(15) 0.0083(13) 0.0097(11) 0.0020(13)
C13 0.0225(13) 0.0328(17) 0.0140(13) -0.0018(12) 0.0039(11) 0.0047(13)
C14 0.0259(13) 0.0233(15) 0.0187(14) -0.0044(12) 0.0047(11) -0.0021(12)
C15 0.0242(13) 0.0201(14) 0.0172(13) 0.0007(11) 0.0085(11) -0.0008(12)
C16 0.0148(11) 0.0145(13) 0.0121(12) 0.0008(10) 0.0065(9) -0.0012(10)
C17 0.0134(11) 0.0216(15) 0.0151(13) -0.0020(11) 0.0082(10) 0.0009(11)
C18 0.0147(11) 0.0136(12) 0.0126(12) -0.0014(10) 0.0041(9) -0.0016(10)
C19 0.0114(11) 0.0194(14) 0.0135(12) 0.0008(11) 0.0049(9) 0.0022(11)
C20 0.0245(13) 0.0238(15) 0.0173(13) 0.0005(12) 0.0068(11) -0.0046(12)
C21 0.0250(13) 0.0300(16) 0.0231(15) -0.0070(13) 0.0045(11) -0.0062(13)
C22 0.0228(13) 0.0410(18) 0.0138(14) -0.0052(13) 0.0032(11) -0.0014(13)
C23 0.0340(16) 0.0399(19) 0.0152(14) 0.0054(13) 0.0075(12) -0.0052(14)
C24 0.0215(13) 0.0287(16) 0.0188(14) 0.0016(13) 0.0050(11) -0.0056(13)
C25 0.0120(11) 0.0202(13) 0.0116(12) -0.0051(11) 0.0030(9) -0.0031(11)
C26 0.0198(13) 0.0227(14) 0.0154(13) -0.0003(12) 0.0065(10) 0.0007(12)
C27 0.0252(13) 0.0311(16) 0.0170(13) 0.0031(12) 0.0095(11) -0.0026(13)
C28 0.0203(13) 0.0331(17) 0.0207(15) -0.0054(13) 0.0115(11) -0.0051(13)
C29 0.0248(13) 0.0295(16) 0.0346(17) -0.0031(14) 0.0176(12) 0.0041(14)
C30 0.0272(13) 0.0215(15) 0.0269(15) 0.0045(12) 0.0159(12) 0.0041(13)
C31 0.0178(12) 0.0204(15) 0.0153(13) 0.0006(11) 0.0063(10) 0.0016(11)
C32 0.0337(15) 0.0201(14) 0.0121(13) 0.0050(11) 0.0071(11) 0.0043(13)
C33 0.0352(15) 0.0352(17) 0.0304(16) 0.0089(14) 0.0196(13) 0.0051(14)
C34 0.0580(19) 0.0230(15) 0.0167(14) 0.0021(13) 0.0108(13) 0.0079(15)
C35 0.0305(14) 0.0262(16) 0.0202(14) 0.0009(13) 0.0069(11) 0.0043(14)

loop_
_atom_type_symbol
_atom_type_description
_atom_type_scat_dispersion_real
_atom_type_scat_dispersion_imag
_atom_type_scat_source
C C 0.0033 0.0016 'International Tables Vol C Tables 4.2.6.8 and 6.1.1.4'
H H 0.0000 0.0000 'International Tables Vol C Tables 4.2.6.8 and 6.1.1.4'
N N 0.0061 0.0033 'International Tables Vol C Tables 4.2.6.8 and 6.1.1.4'
O O 0.0106 0.0060 'International Tables Vol C Tables 4.2.6.8 and 6.1.1.4'

loop_
_geom_angle_atom_site_label_1
_geom_angle_atom_site_label_2
_geom_angle_atom_site_label_3
_geom_angle
_geom_angle_site_symmetry_1
_geom_angle_site_symmetry_3
_geom_angle_publ_flag
C31 O1 C32 120.0(2) . . ?
C17 O4 H4 111(3) . . ?
C2 N2 C16 121.7(2) . . ?
C2 N2 H1N 119.5(18) . . ?
C16 N2 H1N 117.4(18) . . ?
C31 N1 C1 120.8(2) . . ?
C31 N1 H2N 120(2) . . ?
C1 N1 H2N 118(2) . . ?
N1 C1 C2 109.83(19) . . ?
N1 C1 C3 112.1(2) . . ?
C2 C1 C3 108.17(19) . . ?
N1 C1 H1 108.9 . . ?
C2 C1 H1 108.9 . . ?
C3 C1 H1 108.9 . . ?
O3 C2 N2 123.6(2) . . ?
O3 C2 C1 120.7(2) . . ?
N2 C2 C1 115.7(2) . . ?
C10 C3 C4 111.88(19) . . ?
C10 C3 C1 109.41(19) . . ?
C4 C3 C1 114.9(2) . . ?
C10 C3 H3 106.7 . . ?
C4 C3 H3 106.7 . . ?
C1 C3 H3 106.7 . . ?
C5 C4 C9 117.9(2) . . ?
C5 C4 C3 124.5(2) . . ?
C9 C4 C3 117.6(2) . . ?
C4 C5 C6 120.3(3) . . ?
C4 C5 H5 119.8 . . ?
C6 C5 H5 119.8 . . ?
C7 C6 C5 120.6(3) . . ?
C7 C6 H6 119.7 . . ?
C5 C6 H6 119.7 . . ?
C8 C7 C6 119.4(3) . . ?
C8 C7 H7 120.3 . . ?
C6 C7 H7 120.3 . . ?
C7 C8 C9 119.8(3) . . ?
C7 C8 H8 120.1 . . ?
C9 C8 H8 120.1 . . ?
C8 C9 C4 122.0(3) . . ?
C8 C9 H9 119.0 . . ?
C4 C9 H9 119.0 . . ?
C15 C10 C11 118.2(2) . . ?
C15 C10 C3 120.6(2) . . ?
C11 C10 C3 121.2(2) . . ?
C12 C11 C10 120.9(3) . . ?
C12 C11 H11 119.5 . . ?
C10 C11 H11 119.5 . . ?
C13 C12 C11 120.2(3) . . ?
C13 C12 H12 119.9 . . ?
C11 C12 H12 119.9 . . ?
C12 C13 C14 119.7(2) . . ?
C12 C13 H13 120.2 . . ?
C14 C13 H13 120.2 . . ?
C13 C14 C15 120.2(3) . . ?
C13 C14 H14 119.9 . . ?
C15 C14 H14 119.9 . . ?
C10 C15 C14 120.8(2) . . ?
C10 C15 H15 119.6 . . ?
C14 C15 H15 119.6 . . ?
N2 C16 C17 107.35(18) . . ?
N2 C16 C18 110.45(19) . . ?
C17 C16 C18 113.73(19) . . ?
N2 C16 H16 108.4 . . ?
C17 C16 H16 108.4 . . ?
C18 C16 H16 108.4 . . ?
O5 C17 O4 124.9(2) . . ?
O5 C17 C16 122.7(2) . . ?
O4 C17 C16 112.4(2) . . ?
C19 C18 C25 111.57(18) . . ?
C19 C18 C16 109.77(19) . . ?
C25 C18 C16 113.79(19) . . ?
C19 C18 H18 107.1 . . ?
C25 C18 H18 107.1 . . ?
C16 C18 H18 107.1 . . ?
C20 C19 C24 118.4(2) . . ?
C20 C19 C18 121.8(2) . . ?
C24 C19 C18 119.8(2) . . ?
C19 C20 C21 121.1(2) . . ?
C19 C20 H20 119.4 . . ?
C21 C20 H20 119.4 . . ?
C22 C21 C20 120.1(3) . . ?
C22 C21 H21 120.0 . . ?
C20 C21 H21 120.0 . . ?
C23 C22 C21 119.4(2) . . ?
C23 C22 H22 120.3 . . ?
C21 C22 H22 120.3 . . ?
C22 C23 C24 120.6(3) . . ?
C22 C23 H23 119.7 . . ?
C24 C23 H23 119.7 . . ?
C19 C24 C23 120.4(3) . . ?
C19 C24 H24 119.8 . . ?
C23 C24 H24 119.8 . . ?
C26 C25 C30 118.1(2) . . ?
C26 C25 C18 124.2(2) . . ?
C30 C25 C18 117.7(2) . . ?
C25 C26 C27 120.2(2) . . ?
C25 C26 H26 119.9 . . ?
C27 C26 H26 119.9 . . ?
C28 C27 C26 121.0(3) . . ?
C28 C27 H27 119.5 . . ?
C26 C27 H27 119.5 . . ?
C27 C28 C29 119.1(2) . . ?
C27 C28 H28 120.5 . . ?
C29 C28 H28 120.5 . . ?
C28 C29 C30 120.2(3) . . ?
C28 C29 H29 119.9 . . ?
C30 C29 H29 119.9 . . ?
C29 C30 C25 121.4(3) . . ?
C29 C30 H30 119.3 . . ?
C25 C30 H30 119.3 . . ?
O2 C31 O1 126.0(2) . . ?
O2 C31 N1 125.0(2) . . ?
O1 C31 N1 109.0(2) . . ?
O1 C32 C35 109.9(2) . . ?
O1 C32 C34 102.0(2) . . ?
C35 C32 C34 110.6(2) . . ?
O1 C32 C33 110.6(2) . . ?
C35 C32 C33 113.3(2) . . ?
C34 C32 C33 109.9(2) . . ?
C32 C33 H33A 109.5 . . ?
C32 C33 H33B 109.5 . . ?
H33A C33 H33B 109.5 . . ?
C32 C33 H33C 109.5 . . ?
H33A C33 H33C 109.5 . . ?
H33B C33 H33C 109.5 . . ?
C32 C34 H34A 109.5 . . ?
C32 C34 H34B 109.5 . . ?
H34A C34 H34B 109.5 . . ?
C32 C34 H34C 109.5 . . ?
H34A C34 H34C 109.5 . . ?
H34B C34 H34C 109.5 . . ?
C32 C35 H35A 109.5 . . ?
C32 C35 H35B 109.5 . . ?
H35A C35 H35B 109.5 . . ?
C32 C35 H35C 109.5 . . ?
H35A C35 H35C 109.5 . . ?
H35B C35 H35C 109.5 . . ?

loop_
_geom_bond_atom_site_label_1
_geom_bond_atom_site_label_2
_geom_bond_distance
_geom_bond_site_symmetry_2
_geom_bond_publ_flag
O1 C31 1.350(3) . ?
O1 C32 1.476(3) . ?
O2 C31 1.209(3) . ?
O3 C2 1.232(3) . ?
O4 C17 1.316(3) . ?
O4 H4 0.85(3) . ?
O5 C17 1.212(3) . ?
N2 C2 1.346(3) . ?
N2 C16 1.459(3) . ?
N2 H1N 0.83(3) . ?
N1 C31 1.356(3) . ?
N1 C1 1.452(3) . ?
N1 H2N 0.81(3) . ?
C1 C2 1.526(3) . ?
C1 C3 1.543(3) . ?
C1 H1 1.0000 . ?
C3 C10 1.519(3) . ?
C3 C4 1.520(3) . ?
C3 H3 1.0000 . ?
C4 C5 1.384(4) . ?
C4 C9 1.389(4) . ?
C5 C6 1.394(4) . ?
C5 H5 0.9500 . ?
C6 C7 1.381(4) . ?
C6 H6 0.9500 . ?
C7 C8 1.375(5) . ?
C7 H7 0.9500 . ?
C8 C9 1.376(4) . ?
C8 H8 0.9500 . ?
C9 H9 0.9500 . ?
C10 C15 1.391(4) . ?
C10 C11 1.391(4) . ?
C11 C12 1.388(4) . ?
C11 H11 0.9500 . ?
C12 C13 1.378(4) . ?
C12 H12 0.9500 . ?
C13 C14 1.380(4) . ?
C13 H13 0.9500 . ?
C14 C15 1.391(4) . ?
C14 H14 0.9500 . ?
C15 H15 0.9500 . ?
C16 C17 1.525(3) . ?
C16 C18 1.543(3) . ?
C16 H16 1.0000 . ?
C18 C19 1.523(3) . ?
C18 C25 1.525(3) . ?
C18 H18 1.0000 . ?
C19 C20 1.383(4) . ?
C19 C24 1.385(4) . ?
C20 C21 1.387(4) . ?
C20 H20 0.9500 . ?
C21 C22 1.382(4) . ?
C21 H21 0.9500 . ?
C22 C23 1.373(4) . ?
C22 H22 0.9500 . ?
C23 C24 1.395(4) . ?
C23 H23 0.9500 . ?
C24 H24 0.9500 . ?
C25 C26 1.386(4) . ?
C25 C30 1.391(4) . ?
C26 C27 1.401(3) . ?
C26 H26 0.9500 . ?
C27 C28 1.373(4) . ?
C27 H27 0.9500 . ?
C28 C29 1.379(4) . ?
C28 H28 0.9500 . ?
C29 C30 1.387(3) . ?
C29 H29 0.9500 . ?
C30 H30 0.9500 . ?
C32 C35 1.512(4) . ?
C32 C34 1.518(4) . ?
C32 C33 1.520(4) . ?
C33 H33A 0.9800 . ?
C33 H33B 0.9800 . ?
C33 H33C 0.9800 . ?
C34 H34A 0.9800 . ?
C34 H34B 0.9800 . ?
C34 H34C 0.9800 . ?
C35 H35A 0.9800 . ?
C35 H35B 0.9800 . ?
C35 H35C 0.9800 . ?

loop_
_geom_hbond_atom_site_label_D
_geom_hbond_atom_site_label_H
_geom_hbond_atom_site_label_A
_geom_hbond_distance_DH
_geom_hbond_distance_HA
_geom_hbond_distance_DA
_geom_hbond_angle_DHA
_geom_hbond_site_symmetry_A
O4 H4 O5_$1 0.85(3) 1.86(3) 2.712(2) 175(4) 4_545
N1 H2N O2_$2 0.81(3) 2.38(3) 3.173(3) 169(3) 1_565
N2 H1N O3_$3 0.83(3) 2.35(3) 3.154(3) 162(2) 1_545
C33 H33C O2 0.98 2.41 2.954(3) 114.4 .
C35 H35A O2 0.98 2.53 3.063(3) 114.2 .

loop_
_geom_torsion_atom_site_label_1
_geom_torsion_atom_site_label_2
_geom_torsion_atom_site_label_3
_geom_torsion_atom_site_label_4
_geom_torsion
_geom_torsion_site_symmetry_1
_geom_torsion_site_symmetry_2
_geom_torsion_site_symmetry_3
_geom_torsion_site_symmetry_4
_geom_torsion_publ_flag
C31 N1 C1 C2 -115.2(3) . . . . ?
C31 N1 C1 C3 124.6(2) . . . . ?
C16 N2 C2 O3 2.6(3) . . . . ?
C16 N2 C2 C1 -178.1(2) . . . . ?
N1 C1 C2 O3 -64.6(3) . . . . ?
C3 C1 C2 O3 58.1(3) . . . . ?
N1 C1 C2 N2 116.1(2) . . . . ?
C3 C1 C2 N2 -121.2(2) . . . . ?
N1 C1 C3 C10 175.8(2) . . . . ?
C2 C1 C3 C10 54.6(3) . . . . ?
N1 C1 C3 C4 -57.4(3) . . . . ?
C2 C1 C3 C4 -178.6(2) . . . . ?
C10 C3 C4 C5 106.6(3) . . . . ?
C1 C3 C4 C5 -18.9(4) . . . . ?
C10 C3 C4 C9 -70.8(3) . . . . ?
C1 C3 C4 C9 163.7(2) . . . . ?
C9 C4 C5 C6 -0.3(4) . . . . ?
C3 C4 C5 C6 -177.7(2) . . . . ?
C4 C5 C6 C7 0.4(4) . . . . ?
C5 C6 C7 C8 -0.1(4) . . . . ?
C6 C7 C8 C9 -0.3(4) . . . . ?
C7 C8 C9 C4 0.4(5) . . . . ?
C5 C4 C9 C8 -0.1(4) . . . . ?
C3 C4 C9 C8 177.5(3) . . . . ?
C4 C3 C10 C15 -47.4(3) . . . . ?
C1 C3 C10 C15 81.0(3) . . . . ?
C4 C3 C10 C11 135.0(2) . . . . ?
C1 C3 C10 C11 -96.6(3) . . . . ?
C15 C10 C11 C12 0.2(4) . . . . ?
C3 C10 C11 C12 177.8(2) . . . . ?
C10 C11 C12 C13 0.0(4) . . . . ?
C11 C12 C13 C14 0.0(4) . . . . ?
C12 C13 C14 C15 -0.1(4) . . . . ?
C11 C10 C15 C14 -0.3(4) . . . . ?
C3 C10 C15 C14 -178.0(2) . . . . ?
C13 C14 C15 C10 0.3(4) . . . . ?
C2 N2 C16 C17 -117.1(2) . . . . ?
C2 N2 C16 C18 118.4(2) . . . . ?
N2 C16 C17 O5 105.5(3) . . . . ?
C18 C16 C17 O5 -132.0(2) . . . . ?
N2 C16 C17 O4 -72.6(3) . . . . ?
C18 C16 C17 O4 49.9(3) . . . . ?
N2 C16 C18 C19 -52.5(3) . . . . ?
C17 C16 C18 C19 -173.3(2) . . . . ?
N2 C16 C18 C25 -178.4(2) . . . . ?
C17 C16 C18 C25 60.8(3) . . . . ?
C25 C18 C19 C20 47.1(3) . . . . ?
C16 C18 C19 C20 -80.0(3) . . . . ?
C25 C18 C19 C24 -134.5(3) . . . . ?
C16 C18 C19 C24 98.5(3) . . . . ?
C24 C19 C20 C21 -0.4(4) . . . . ?
C18 C19 C20 C21 178.1(2) . . . . ?
C19 C20 C21 C22 0.4(4) . . . . ?
C20 C21 C22 C23 0.0(4) . . . . ?
C21 C22 C23 C24 -0.2(4) . . . . ?
C20 C19 C24 C23 0.2(4) . . . . ?
C18 C19 C24 C23 -178.3(2) . . . . ?
C22 C23 C24 C19 0.1(4) . . . . ?
C19 C18 C25 C26 -105.4(3) . . . . ?
C16 C18 C25 C26 19.4(3) . . . . ?
C19 C18 C25 C30 72.1(3) . . . . ?
C16 C18 C25 C30 -163.0(2) . . . . ?
C30 C25 C26 C27 -1.0(4) . . . . ?
C18 C25 C26 C27 176.5(2) . . . . ?
C25 C26 C27 C28 0.7(4) . . . . ?
C26 C27 C28 C29 -0.3(4) . . . . ?
C27 C28 C29 C30 0.1(4) . . . . ?
C28 C29 C30 C25 -0.4(4) . . . . ?
C26 C25 C30 C29 0.9(4) . . . . ?
C18 C25 C30 C29 -176.8(2) . . . . ?
C32 O1 C31 O2 -8.6(4) . . . . ?
C32 O1 C31 N1 171.1(2) . . . . ?
C1 N1 C31 O2 7.5(4) . . . . ?
C1 N1 C31 O1 -172.2(2) . . . . ?
C31 O1 C32 C35 70.3(3) . . . . ?
C31 O1 C32 C34 -172.4(2) . . . . ?
C31 O1 C32 C33 -55.5(3) . . . . ?
